data_1508091
loop_
_publ_author_name
'Ma, Liqing'
'Falkowski, Joseph M.'
'Abney, Carter'
'Lin, Wenbin'

_publ_section_title
;
 A series of isoreticular chiral metal-organic frameworks as a tunable
 platform for asymmetric catalysis.
;
_journal_issue 10
_journal_name_full 'Nature chemistry'
_journal_page_first 838
_journal_page_last 846
_journal_paper_doi 10.1038/nchem.738
_journal_volume 2
_journal_year 2010
_chemical_formula_sum 'C56 H32 Cu2 O12'
_chemical_formula_weight 1023.90
_chemical_name_systematic
; 
 ? 
;
_space_group_IT_number 98
_symmetry_cell_setting tetragonal
_symmetry_space_group_name_Hall 'I 4bw 2bw'
_symmetry_space_group_name_H-M 'I 41 2 2'
_atom_sites_solution_hydrogens geom
_atom_sites_solution_primary direct
_atom_sites_solution_secondary difmap
_audit_creation_method SHELXL-97
_cell_angle_alpha 90.00
_cell_angle_beta 90.00
_cell_angle_gamma 90.00
_cell_formula_units_Z 8
_cell_length_a 30.7816(18)
_cell_length_b 30.7816(18)
_cell_length_c 81.603(5)
_cell_measurement_reflns_used 3795
_cell_measurement_temperature 296(2)
_cell_measurement_theta_max 30.31
_cell_measurement_theta_min 2.17
_cell_volume 77319(8)
_computing_cell_refinement 'Bruker SAINT'
_computing_data_collection 'Bruker APEX2'
_computing_data_reduction 'Bruker SAINT'
_computing_molecular_graphics 'Bruker SHELXTL'
_computing_publication_material 'Bruker SHELXTL'
_computing_structure_refinement 'SHELXL-97 (Sheldrick, 2008)'
_computing_structure_solution 'SHELXS-97 (Sheldrick, 2008)'
_diffrn_ambient_temperature 296(2)
_diffrn_measured_fraction_theta_full 1.000
_diffrn_measured_fraction_theta_max 1.000
_diffrn_radiation_monochromator graphite
_diffrn_radiation_source 'fine-focus sealed tube'
_diffrn_radiation_type CuK\a
_diffrn_radiation_wavelength 1.54178
_diffrn_reflns_av_R_equivalents 0.1477
_diffrn_reflns_av_sigmaI/netI 0.1123
_diffrn_reflns_limit_h_max 16
_diffrn_reflns_limit_h_min -16
_diffrn_reflns_limit_k_max 16
_diffrn_reflns_limit_k_min -16
_diffrn_reflns_limit_l_max 40
_diffrn_reflns_limit_l_min -44
_diffrn_reflns_number 21654
_diffrn_reflns_theta_full 25.00
_diffrn_reflns_theta_max 25.00
_diffrn_reflns_theta_min 1.53
_exptl_absorpt_coefficient_mu 0.203
_exptl_absorpt_correction_T_max 0.9231
_exptl_absorpt_correction_T_min 0.8878
_exptl_absorpt_correction_type numerical
_exptl_absorpt_process_details SADABS
_exptl_crystal_colour Block
_exptl_crystal_density_diffrn 0.176
_exptl_crystal_density_method 'not measured'
_exptl_crystal_description Blue
_exptl_crystal_F_000 4176
_exptl_crystal_size_max 0.60
_exptl_crystal_size_mid 0.40
_exptl_crystal_size_min 0.40
_refine_diff_density_max 0.053
_refine_diff_density_min -0.059
_refine_diff_density_rms 0.011
_refine_ls_abs_structure_details 'Flack H D (1983), Acta Cryst. A39, 876-881'
_refine_ls_abs_structure_Flack 0.12(12)
_refine_ls_extinction_method none
_refine_ls_goodness_of_fit_ref 0.982
_refine_ls_hydrogen_treatment constr
_refine_ls_matrix_type full
_refine_ls_number_parameters 282
_refine_ls_number_reflns 3349
_refine_ls_number_restraints 384
_refine_ls_restrained_S_all 0.955
_refine_ls_R_factor_all 0.1506
_refine_ls_R_factor_gt 0.0923
_refine_ls_shift/su_max 0.001
_refine_ls_shift/su_mean 0.000
_refine_ls_structure_factor_coef Fsqd
_refine_ls_weighting_details 'calc w=1/[\s^2^(Fo^2^)+(0.1000P)^2^+0.0000P] where P=(Fo^2^+2Fc^2^)/3'
_refine_ls_weighting_scheme calc
_refine_ls_wR_factor_gt 0.2295
_refine_ls_wR_factor_ref 0.2515
_reflns_number_gt 1396
_reflns_number_total 3349
_reflns_threshold_expression >2sigma(I)
_cod_data_source_file nchem.738-s7.cif
_cod_data_source_block CMOF-4b
_cod_depositor_comments
;
The following automatic conversions were performed:

'_symmetry_cell_setting' value 'Tetragonal' changed to 'tetragonal'
according to /home/saulius/struct/CIF-dictionaries/cif_core.dic
dictionary named 'cif_core.dic' version 2.4.1 from 2010-06-29.

Automatic conversion script
Id: cif_fix_values 1891 2012-01-12 08:04:46Z andrius 
;
_cod_original_cell_volume 77320(8)
_cod_original_sg_symbol_H-M I4(1)22
_cod_database_code 1508091

loop_
_symmetry_equiv_pos_as_xyz
'x, y, z'
'-x+1/2, -y+1/2, z+1/2'
'-y, x+1/2, z+1/4'
'y+1/2, -x, z+3/4'
'-x+1/2, y, -z+3/4'
'x, -y+1/2, -z+1/4'
'y+1/2, x+1/2, -z+1/2'
'-y, -x, -z'
'x+1/2, y+1/2, z+1/2'
'-x+1, -y+1, z+1'
'-y+1/2, x+1, z+3/4'
'y+1, -x+1/2, z+5/4'
'-x+1, y+1/2, -z+5/4'
'x+1/2, -y+1, -z+3/4'
'y+1, x+1, -z+1'
'-y+1/2, -x+1/2, -z+1/2'

loop_
_atom_site_label
_atom_site_type_symbol
_atom_site_fract_x
_atom_site_fract_y
_atom_site_fract_z
_atom_site_U_iso_or_equiv
_atom_site_adp_type
_atom_site_occupancy
_atom_site_symmetry_multiplicity
_atom_site_calc_flag
_atom_site_refinement_flags
Cu1 Cu 1.0271(3) 0.4716(2) 0.11063(11) 0.476(11) Uani 1 1 d DU
C1A C 0.8849(6) 0.3821(6) 0.05326(15) 0.509(15) Uani 1 1 d GDU
C2A C 0.9236(7) 0.3655(4) 0.0593(2) 0.495(15) Uani 1 1 d GDU
H2A H 0.9335 0.3385 0.0558 0.594 Uiso 1 1 calc R
C3A C 0.9476(4) 0.3891(6) 0.0707(2) 0.501(16) Uani 1 1 d GDU
H3A H 0.9735 0.3779 0.0748 0.602 Uiso 1 1 calc R
C4A C 0.9328(6) 0.4294(6) 0.07597(14) 0.499(15) Uani 1 1 d GDU
C5A C 0.8941(7) 0.4461(4) 0.0699(2) 0.524(16) Uani 1 1 d GDU
H5A H 0.8842 0.4731 0.0734 0.629 Uiso 1 1 calc R
C6A C 0.8701(5) 0.4225(6) 0.0585(2) 0.522(16) Uani 1 1 d GDU
H6A H 0.8442 0.4336 0.0544 0.627 Uiso 1 1 calc R
C1B C 0.9600(7) 0.4565(7) 0.0886(2) 0.473(16) Uani 1 1 d DU
C7A C 0.8894(6) 0.1023(6) 0.07931(14) 0.528(15) Uani 1 1 d GDU
C8A C 0.9230(7) 0.1254(3) 0.0866(2) 0.525(16) Uani 1 1 d GDU
H8A H 0.9298 0.1531 0.0829 0.630 Uiso 1 1 calc R
C9A C 0.9464(5) 0.1071(6) 0.0994(2) 0.501(16) Uani 1 1 d GDU
H9A H 0.9689 0.1226 0.1043 0.602 Uiso 1 1 calc R
C10A C 0.9362(6) 0.0657(6) 0.10496(15) 0.465(15) Uani 1 1 d GDU
C11A C 0.9026(7) 0.0425(4) 0.0977(2) 0.508(16) Uani 1 1 d GDU
H11A H 0.8957 0.0148 0.1014 0.610 Uiso 1 1 calc R
C12A C 0.8792(5) 0.0608(6) 0.0849(2) 0.515(16) Uani 1 1 d GDU
H12A H 0.8567 0.0453 0.0800 0.618 Uiso 1 1 calc R
C2B C 0.9583(8) 0.0431(9) 0.1183(3) 0.463(17) Uani 1 1 d DU
C13A C 0.7848(5) 0.2392(5) 0.00701(18) 0.479(15) Uani 1 1 d GDU
C14A C 0.7894(5) 0.2837(6) 0.00477(16) 0.499(16) Uani 1 1 d GDU
C15A C 0.8146(5) 0.3079(3) 0.0156(2) 0.481(15) Uani 1 1 d GDU
H15A H 0.8177 0.3376 0.0141 0.578 Uiso 1 1 calc R
C16A C 0.8353(4) 0.2874(5) 0.02862(16) 0.480(14) Uani 1 1 d GDU
C17A C 0.8307(5) 0.2429(5) 0.03085(16) 0.485(14) Uani 1 1 d GDU
C18A C 0.8055(5) 0.2188(3) 0.0201(2) 0.480(15) Uani 1 1 d GDU
C1N C 0.8513(6) 0.2231(6) 0.0444(2) 0.503(15) Uani 1 1 d DU
H1N H 0.8676 0.2402 0.0515 0.603 Uiso 1 1 calc R
C2N C 0.8478(5) 0.1783(6) 0.0474(2) 0.512(15) Uani 1 1 d DU
C3N C 0.8228(6) 0.1542(5) 0.0368(2) 0.512(16) Uani 1 1 d DU
H3N H 0.8196 0.1245 0.0386 0.615 Uiso 1 1 calc R
C4N C 0.8016(7) 0.1744(5) 0.0231(3) 0.488(16) Uani 1 1 d DU
H4N H 0.7849 0.1574 0.0160 0.586 Uiso 1 1 calc R
C1V C 0.8630(6) 0.3125(6) 0.0404(2) 0.490(15) Uani 1 1 d DU
H1V H 0.8839 0.2984 0.0467 0.589 Uiso 1 1 calc R
C2V C 0.8569(7) 0.3574(6) 0.0418(3) 0.487(15) Uani 1 1 d DU
H2V H 0.8357 0.3714 0.0357 0.584 Uiso 1 1 calc R
C3V C 0.8718(7) 0.1621(6) 0.0616(3) 0.543(16) Uani 1 1 d DU
H3V H 0.8913 0.1788 0.0676 0.651 Uiso 1 1 calc R
C4V C 0.8624(7) 0.1189(6) 0.0653(2) 0.538(16) Uani 1 1 d DU
H4V H 0.8419 0.1024 0.0597 0.645 Uiso 1 1 calc R
O1 O 0.9968(7) 0.4410(6) 0.0930(2) 0.485(16) Uani 1 1 d DU
O2 O 0.9471(6) 0.4916(7) 0.0940(2) 0.458(15) Uani 1 1 d DU
O3 O 0.9461(6) 0.0043(7) 0.1223(3) 0.444(16) Uani 1 1 d DU
O4 O 0.9901(8) 0.0584(5) 0.1261(3) 0.486(18) Uani 1 1 d DU
O1E O 0.7680(6) 0.3042(4) -0.0076(2) 0.595(16) Uani 1 1 d DU
O1H O 1.0744(6) 0.4246(4) 0.1107(2) 0.503(13) Uani 1 1 d U

loop_
_atom_site_aniso_label
_atom_site_aniso_U_11
_atom_site_aniso_U_22
_atom_site_aniso_U_33
_atom_site_aniso_U_23
_atom_site_aniso_U_13
_atom_site_aniso_U_12
Cu1 0.625(15) 0.224(11) 0.578(16) -0.005(7) -0.075(10) -0.025(6)
C1A 0.77(3) 0.30(2) 0.46(3) -0.082(17) -0.141(18) 0.061(17)
C2A 0.76(3) 0.27(2) 0.45(3) -0.109(16) -0.146(19) 0.047(16)
C3A 0.74(3) 0.28(3) 0.48(3) -0.119(18) -0.119(19) 0.025(17)
C4A 0.75(3) 0.29(2) 0.45(3) -0.124(17) -0.091(17) 0.028(17)
C5A 0.78(3) 0.32(2) 0.48(3) -0.095(16) -0.107(18) 0.052(17)
C6A 0.79(3) 0.32(2) 0.46(3) -0.090(18) -0.131(18) 0.080(17)
C1B 0.73(3) 0.27(3) 0.42(3) -0.088(19) -0.052(17) -0.008(17)
C7A 0.72(3) 0.30(2) 0.57(3) 0.025(17) -0.230(18) 0.120(18)
C8A 0.72(3) 0.285(19) 0.57(3) 0.059(17) -0.22(2) 0.103(16)
C9A 0.70(3) 0.32(2) 0.49(3) 0.043(18) -0.182(19) 0.087(19)
C10A 0.64(3) 0.28(2) 0.47(3) 0.022(17) -0.194(17) 0.124(18)
C11A 0.71(3) 0.33(2) 0.48(3) 0.020(17) -0.234(19) 0.081(17)
C12A 0.72(3) 0.32(2) 0.51(3) 0.020(17) -0.245(19) 0.084(19)
C2B 0.64(3) 0.28(3) 0.47(3) -0.005(19) -0.199(18) 0.14(2)
C13A 0.67(3) 0.294(18) 0.47(3) -0.022(18) -0.153(18) 0.07(2)
C14A 0.72(3) 0.31(2) 0.48(3) 0.011(18) -0.158(17) 0.05(2)
C15A 0.72(3) 0.266(17) 0.46(3) -0.009(15) -0.136(17) 0.076(17)
C16A 0.71(3) 0.245(15) 0.49(3) -0.025(15) -0.164(16) 0.081(19)
C17A 0.70(3) 0.245(15) 0.51(3) -0.030(15) -0.193(17) 0.09(2)
C18A 0.66(3) 0.262(17) 0.52(3) -0.032(16) -0.171(17) 0.08(2)
C1N 0.74(3) 0.273(18) 0.49(3) -0.003(16) -0.182(19) 0.09(2)
C2N 0.76(3) 0.281(19) 0.50(3) 0.004(16) -0.183(18) 0.08(2)
C3N 0.72(3) 0.275(18) 0.55(3) -0.024(16) -0.18(2) 0.096(18)
C4N 0.68(3) 0.243(17) 0.54(3) -0.055(17) -0.176(19) 0.10(2)
C1V 0.71(3) 0.274(18) 0.48(3) -0.05(2) -0.145(18) 0.05(2)
C2V 0.73(3) 0.271(19) 0.46(3) -0.035(19) -0.136(18) 0.04(2)
C3V 0.80(3) 0.32(2) 0.52(3) 0.044(17) -0.20(2) 0.09(2)
C4V 0.77(3) 0.31(2) 0.54(3) 0.033(17) -0.22(2) 0.09(2)
O1 0.68(3) 0.30(2) 0.47(3) -0.030(18) -0.032(18) -0.038(16)
O2 0.76(3) 0.23(2) 0.38(3) -0.061(16) -0.09(2) -0.025(15)
O3 0.62(2) 0.27(2) 0.45(3) 0.000(16) -0.25(2) 0.148(17)
O4 0.67(3) 0.24(2) 0.55(3) 0.014(18) -0.25(2) 0.135(16)
O1E 0.91(3) 0.270(17) 0.61(3) -0.050(14) -0.30(2) 0.138(16)
O1H 0.63(3) 0.234(17) 0.65(3) -0.001(19) -0.02(2) -0.015(10)

loop_
_atom_type_symbol
_atom_type_description
_atom_type_scat_dispersion_real
_atom_type_scat_dispersion_imag
_atom_type_scat_source
C C 0.0181 0.0091 'International Tables Vol C Tables 4.2.6.8 and 6.1.1.4'
Cu Cu -1.9646 0.5888 'International Tables Vol C Tables 4.2.6.8 and 6.1.1.4'
O O 0.0492 0.0322 'International Tables Vol C Tables 4.2.6.8 and 6.1.1.4'
H H 0.0000 0.0000 'International Tables Vol C Tables 4.2.6.8 and 6.1.1.4'

loop_
_geom_angle_atom_site_label_1
_geom_angle_atom_site_label_2
_geom_angle_atom_site_label_3
_geom_angle
_geom_angle_site_symmetry_1
_geom_angle_site_symmetry_3
O4 Cu1 O3 96.1(9) 6 13_654
O4 Cu1 O2 165.4(10) 6 10_654
O3 Cu1 O2 91.5(8) 13_654 10_654
O4 Cu1 O1 83.9(9) 6 .
O3 Cu1 O1 176.3(10) 13_654 .
O2 Cu1 O1 87.7(9) 10_654 .
O4 Cu1 O1H 94.8(8) 6 .
O3 Cu1 O1H 93.6(9) 13_654 .
O2 Cu1 O1H 97.2(9) 10_654 .
O1 Cu1 O1H 90.2(8) . .
O4 Cu1 Cu1 86.3(7) 6 10_654
O3 Cu1 Cu1 85.2(6) 13_654 10_654
O2 Cu1 Cu1 82.0(6) 10_654 10_654
O1 Cu1 Cu1 91.0(6) . 10_654
O1H Cu1 Cu1 178.5(7) . 10_654
C2A C1A C6A 120.0 . .
C2A C1A C2V 122.2(16) . .
C6A C1A C2V 117.7(16) . .
C1A C2A C3A 120.0 . .
C4A C3A C2A 120.0 . .
C3A C4A C5A 120.0 . .
C3A C4A C1B 120.2(15) . .
C5A C4A C1B 119.8(15) . .
C6A C5A C4A 120.0 . .
C5A C6A C1A 120.0 . .
O2 C1B O1 121(2) . .
O2 C1B C4A 122(2) . .
O1 C1B C4A 117.3(19) . .
C8A C7A C12A 120.0 . .
C8A C7A C4V 124.1(16) . .
C12A C7A C4V 115.9(16) . .
C9A C8A C7A 120.0 . .
C8A C9A C10A 120.0 . .
C11A C10A C9A 120.0 . .
C11A C10A C2B 114.9(15) . .
C9A C10A C2B 125.1(15) . .
C10A C11A C12A 120.0 . .
C11A C12A C7A 120.0 . .
O4 C2B O3 116(2) . .
O4 C2B C10A 124(2) . .
O3 C2B C10A 120(2) . .
C14A C13A C18A 120.0 . .
C14A C13A C13A 114.9(14) . 8_665
C18A C13A C13A 124.6(13) . 8_665
O1E C14A C13A 120.3(15) . .
O1E C14A C15A 119.6(15) . .
C13A C14A C15A 120.0 . .
C16A C15A C14A 120.0 . .
C15A C16A C17A 120.0 . .
C15A C16A C1V 121.2(14) . .
C17A C16A C1V 118.7(14) . .
C16A C17A C18A 120.0 . .
C16A C17A C1N 118.8(15) . .
C18A C17A C1N 121.1(15) . .
C17A C18A C13A 120.0 . .
C17A C18A C4N 117.4(16) . .
C13A C18A C4N 122.6(16) . .
C2N C1N C17A 121.8(16) . .
C3N C2N C1N 117.6(16) . .
C3N C2N C3V 126.5(17) . .
C1N C2N C3V 115.9(17) . .
C2N C3N C4N 120.7(17) . .
C18A C4N C3N 121.4(16) . .
C2V C1V C16A 119.1(16) . .
C1V C2V C1A 118.9(16) . .
C4V C3V C2N 113.0(17) . .
C3V C4V C7A 111.9(17) . .
C1B O1 Cu1 116.6(16) . .
C1B O2 Cu1 128.9(18) . 10_654
C2B O3 Cu1 123.2(17) . 13_644
C2B O4 Cu1 126.6(18) . 6

loop_
_geom_bond_atom_site_label_1
_geom_bond_atom_site_label_2
_geom_bond_distance
_geom_bond_site_symmetry_2
Cu1 O4 1.82(2) 6
Cu1 O3 1.905(18) 13_654
Cu1 O2 1.940(17) 10_654
Cu1 O1 1.958(15) .
Cu1 O1H 2.053(15) .
Cu1 Cu1 2.418(11) 10_654
C1A C2A 1.3900 .
C1A C6A 1.3900 .
C1A C2V 1.480(13) .
C2A C3A 1.3900 .
C3A C4A 1.3900 .
C4A C5A 1.3900 .
C4A C1B 1.568(19) .
C5A C6A 1.3900 .
C1B O2 1.232(16) .
C1B O1 1.278(17) .
C7A C8A 1.3900 .
C7A C12A 1.3900 .
C7A C4V 1.505(13) .
C8A C9A 1.3900 .
C9A C10A 1.3900 .
C10A C11A 1.3900 .
C10A C2B 1.458(19) .
C11A C12A 1.3900 .
C2B O4 1.262(17) .
C2B O3 1.295(17) .
C13A C14A 1.3900 .
C13A C18A 1.3900 .
C13A C13A 1.55(2) 8_665
C14A O1E 1.363(10) .
C14A C15A 1.3900 .
C15A C16A 1.3900 .
C16A C17A 1.3900 .
C16A C1V 1.500(13) .
C17A C18A 1.3900 .
C17A C1N 1.411(13) .
C18A C4N 1.394(13) .
C1N C2N 1.406(14) .
C2N C3N 1.374(15) .
C2N C3V 1.464(15) .
C3N C4N 1.442(14) .
C1V C2V 1.398(14) .
C3V C4V 1.391(15) .
O2 Cu1 1.940(17) 10_654
O3 Cu1 1.905(18) 13_644
O4 Cu1 1.82(2) 6
